data_2234294
loop_
_publ_author_name
'Abdel-Aziz, Hatem A.'
'Ghabbour, Hazem A.'
'Chantrapromma, Suchada'
'Fun, Hoong-Kun'

_publ_section_title
;
 (<i>E</i>)-3-Anilino-2-benzoyl-3-(methylsulfanyl)acrylonitrile
;
_journal_coeditor_code IS5105
_journal_issue 4
_journal_name_full 'Acta Crystallographica Section E'
_journal_page_first o1271
_journal_paper_doi 10.1107/S1600536812013475
_journal_volume 68
_journal_year 2012
_chemical_formula_iupac 'C17 H14 N2 O S'
_chemical_formula_moiety 'C17 H14 N2 O S'
_chemical_formula_sum 'C17 H14 N2 O S'
_chemical_formula_weight 294.37
_chemical_name_systematic
;
(<i>E</i>)-3-Anilino-2-benzoyl-3-(methylsulfanyl)acrylonitrile
;
_space_group_IT_number 14
_symmetry_cell_setting monoclinic
_symmetry_space_group_name_Hall '-P 2ybc'
_symmetry_space_group_name_H-M 'P 1 21/c 1'
_atom_sites_solution_hydrogens geom
_atom_sites_solution_primary direct
_atom_sites_solution_secondary difmap
_audit_creation_method SHELXL-97
_cell_angle_alpha 90.00
_cell_angle_beta 103.968(2)
_cell_angle_gamma 90.00
_cell_formula_units_Z 4
_cell_length_a 8.7522(2)
_cell_length_b 10.8464(3)
_cell_length_c 16.1156(4)
_cell_measurement_reflns_used 2603
_cell_measurement_temperature 296(2)
_cell_measurement_theta_max 67.50
_cell_measurement_theta_min 4.96
_cell_volume 1484.62(7)
_computing_cell_refinement 'SAINT (Bruker, 2009)'
_computing_data_collection 'APEX2 (Bruker, 2009)'
_computing_data_reduction 'SAINT (Bruker, 2009)'
_computing_molecular_graphics 'SHELXTL (Sheldrick, 2008)'
_computing_publication_material 'SHELXTL (Sheldrick, 2008) and PLATON (Spek, 2009)'
_computing_structure_refinement 'SHELXTL (Sheldrick, 2008)'
_computing_structure_solution 'SHELXTL (Sheldrick, 2008)'
_diffrn_ambient_temperature 296(2)
_diffrn_measured_fraction_theta_full 0.971
_diffrn_measured_fraction_theta_max 0.971
_diffrn_measurement_device_type
;
Bruker SMART APEXII CCD area-detector
;
_diffrn_measurement_method '\f and \w scans'
_diffrn_radiation_monochromator graphite
_diffrn_radiation_source 'fine-focus sealed tube'
_diffrn_radiation_type CuK\a
_diffrn_radiation_wavelength 1.54178
_diffrn_reflns_av_R_equivalents 0.0235
_diffrn_reflns_av_sigmaI/netI 0.0270
_diffrn_reflns_limit_h_max 10
_diffrn_reflns_limit_h_min -8
_diffrn_reflns_limit_k_max 12
_diffrn_reflns_limit_k_min -12
_diffrn_reflns_limit_l_max 19
_diffrn_reflns_limit_l_min -19
_diffrn_reflns_number 9777
_diffrn_reflns_theta_full 67.50
_diffrn_reflns_theta_max 67.50
_diffrn_reflns_theta_min 4.96
_diffrn_standards_number 0
_exptl_absorpt_coefficient_mu 1.928
_exptl_absorpt_correction_T_max 0.5559
_exptl_absorpt_correction_T_min 0.4009
_exptl_absorpt_correction_type multi-scan
_exptl_absorpt_process_details '(SADABS; Bruker, 2009)'
_exptl_crystal_colour Colorless
_exptl_crystal_density_diffrn 1.317
_exptl_crystal_density_method 'not measured'
_exptl_crystal_description Block
_exptl_crystal_F_000 616
_exptl_crystal_size_max 0.58
_exptl_crystal_size_mid 0.52
_exptl_crystal_size_min 0.34
_refine_diff_density_max 0.227
_refine_diff_density_min -0.226
_refine_ls_extinction_coef 0.0100(8)
_refine_ls_extinction_expression Fc^*^=kFc[1+0.001xFc^2^\l^3^/sin(2\q)]^-1/4^
_refine_ls_extinction_method 'SHELXTL (Sheldrick, 2008)'
_refine_ls_goodness_of_fit_ref 1.035
_refine_ls_hydrogen_treatment mixed
_refine_ls_matrix_type full
_refine_ls_number_parameters 197
_refine_ls_number_reflns 2603
_refine_ls_number_restraints 0
_refine_ls_restrained_S_all 1.035
_refine_ls_R_factor_all 0.0412
_refine_ls_R_factor_gt 0.0388
_refine_ls_shift/su_max 0.001
_refine_ls_shift/su_mean 0.001
_refine_ls_structure_factor_coef Fsqd
_refine_ls_weighting_details 'calc w=1/[\s^2^(Fo^2^)+(0.0633P)^2^+0.3429P] where P=(Fo^2^+2Fc^2^)/3'
_refine_ls_weighting_scheme calc
_refine_ls_wR_factor_gt 0.1064
_refine_ls_wR_factor_ref 0.1087
_reflns_number_gt 2403
_reflns_number_total 2603
_reflns_threshold_expression I>2\s(I)
_cod_data_source_file is5105.cif
_cod_data_source_block I
_cod_original_sg_symbol_H-M 'P 21/c'
_cod_database_code 2234294
_cod_database_fobs_code 2234294

loop_
_symmetry_equiv_pos_as_xyz
'x, y, z'
'-x, y+1/2, -z+1/2'
'-x, -y, -z'
'x, -y-1/2, z-1/2'

loop_
_atom_site_type_symbol
_atom_site_label
_atom_site_fract_x
_atom_site_fract_y
_atom_site_fract_z
_atom_site_U_iso_or_equiv
_atom_site_adp_type
_atom_site_calc_flag
_atom_site_refinement_flags
_atom_site_occupancy
_atom_site_symmetry_multiplicity
S S1 0.26713(5) 0.35557(4) 0.12096(3) 0.05369(19) Uani d . 1 1
O O1 0.76575(17) 0.35293(12) 0.07292(10) 0.0674(4) Uani d . 1 1
N N1 0.48494(19) 0.25937(13) 0.05485(10) 0.0525(4) Uani d . 1 1
N N2 0.4752(2) 0.65992(13) 0.16908(13) 0.0639(4) Uani d . 1 1
C C1 0.84541(18) 0.53504(14) 0.14953(10) 0.0427(4) Uani d . 1 1
C C2 0.9477(2) 0.57125(16) 0.10025(11) 0.0520(4) Uani d . 1 1
H H2A 0.9370 0.5375 0.0461 0.062 Uiso calc R 1 1
C C3 1.0652(2) 0.65671(18) 0.13054(15) 0.0630(5) Uani d . 1 1
H H3A 1.1317 0.6813 0.0965 0.076 Uiso calc R 1 1
C C4 1.0834(2) 0.70502(17) 0.21094(15) 0.0649(5) Uani d . 1 1
H H4A 1.1628 0.7621 0.2316 0.078 Uiso calc R 1 1
C C5 0.9841(2) 0.66911(18) 0.26115(13) 0.0605(5) Uani d . 1 1
H H5A 0.9977 0.7016 0.3159 0.073 Uiso calc R 1 1
C C6 0.8640(2) 0.58504(16) 0.23089(11) 0.0507(4) Uani d . 1 1
H H6A 0.7964 0.5623 0.2648 0.061 Uiso calc R 1 1
C C7 0.7250(2) 0.43946(15) 0.11312(10) 0.0471(4) Uani d . 1 1
C C8 0.56634(19) 0.45013(14) 0.12432(10) 0.0439(4) Uani d . 1 1
C C9 0.4545(2) 0.35497(13) 0.09959(10) 0.0438(4) Uani d . 1 1
C C10 0.51581(19) 0.56593(14) 0.15039(11) 0.0469(4) Uani d . 1 1
C C11 0.3008(2) 0.40943(17) 0.22941(11) 0.0557(4) Uani d . 1 1
H H11A 0.2120 0.3887 0.2519 0.084 Uiso calc R 1 1
H H11B 0.3146 0.4973 0.2307 0.084 Uiso calc R 1 1
H H11C 0.3937 0.3711 0.2635 0.084 Uiso calc R 1 1
C C12 0.3870(2) 0.15146(13) 0.03407(11) 0.0446(4) Uani d . 1 1
C C13 0.4078(3) 0.05512(18) 0.09040(12) 0.0640(5) Uani d . 1 1
H H13A 0.4838 0.0595 0.1418 0.077 Uiso calc R 1 1
C C14 0.3149(3) -0.04908(18) 0.07019(14) 0.0696(6) Uani d . 1 1
H H14A 0.3281 -0.1148 0.1083 0.084 Uiso calc R 1 1
C C15 0.2036(3) -0.05567(17) -0.00557(13) 0.0624(5) Uani d . 1 1
H H15A 0.1411 -0.1256 -0.0189 0.075 Uiso calc R 1 1
C C16 0.1846(3) 0.04131(19) -0.06189(13) 0.0680(5) Uani d . 1 1
H H16A 0.1087 0.0369 -0.1133 0.082 Uiso calc R 1 1
C C17 0.2775(3) 0.14547(16) -0.04263(12) 0.0580(5) Uani d . 1 1
H H17A 0.2659 0.2106 -0.0812 0.070 Uiso calc R 1 1
H H1N1 0.578(3) 0.265(2) 0.0390(16) 0.083(8) Uiso d . 1 1

loop_
_atom_site_aniso_label
_atom_site_aniso_U_11
_atom_site_aniso_U_22
_atom_site_aniso_U_33
_atom_site_aniso_U_12
_atom_site_aniso_U_13
_atom_site_aniso_U_23
S1 0.0462(3) 0.0578(3) 0.0579(3) -0.00653(16) 0.01425(19) -0.01599(17)
O1 0.0598(8) 0.0556(8) 0.0942(10) -0.0063(6) 0.0328(7) -0.0289(7)
N1 0.0539(9) 0.0434(7) 0.0649(9) -0.0093(6) 0.0235(7) -0.0163(6)
N2 0.0534(9) 0.0381(8) 0.1009(13) -0.0011(6) 0.0200(8) -0.0108(7)
C1 0.0400(8) 0.0378(7) 0.0502(8) 0.0055(6) 0.0105(6) 0.0008(6)
C2 0.0481(9) 0.0536(9) 0.0564(9) 0.0045(7) 0.0164(7) -0.0001(7)
C3 0.0478(10) 0.0568(11) 0.0874(14) -0.0016(8) 0.0224(9) 0.0082(9)
C4 0.0455(9) 0.0486(10) 0.0956(14) -0.0029(7) 0.0071(9) -0.0058(9)
C5 0.0538(10) 0.0562(10) 0.0638(11) 0.0083(8) -0.0007(8) -0.0141(8)
C6 0.0484(9) 0.0517(9) 0.0516(9) 0.0048(7) 0.0111(7) -0.0011(7)
C7 0.0495(9) 0.0400(8) 0.0528(9) 0.0006(7) 0.0140(7) -0.0032(6)
C8 0.0449(8) 0.0358(7) 0.0513(8) -0.0014(6) 0.0123(7) -0.0048(6)
C9 0.0474(9) 0.0384(8) 0.0448(8) 0.0001(6) 0.0094(6) -0.0016(6)
C10 0.0422(8) 0.0379(8) 0.0602(9) -0.0042(6) 0.0115(7) -0.0026(7)
C11 0.0698(11) 0.0484(9) 0.0520(9) -0.0024(8) 0.0207(8) -0.0035(7)
C12 0.0482(9) 0.0361(8) 0.0520(9) -0.0015(6) 0.0170(7) -0.0088(6)
C13 0.0721(12) 0.0561(10) 0.0566(10) -0.0033(9) 0.0014(9) 0.0047(8)
C14 0.0857(14) 0.0452(10) 0.0781(13) -0.0034(9) 0.0200(11) 0.0149(9)
C15 0.0684(12) 0.0427(9) 0.0803(13) -0.0132(8) 0.0260(10) -0.0120(8)
C16 0.0713(12) 0.0612(11) 0.0638(11) -0.0144(9) 0.0015(9) -0.0082(9)
C17 0.0689(12) 0.0443(9) 0.0576(10) -0.0052(8) 0.0089(9) 0.0030(7)

loop_
_atom_type_symbol
_atom_type_description
_atom_type_scat_dispersion_real
_atom_type_scat_dispersion_imag
_atom_type_scat_source
C C 0.0181 0.0091 'International Tables Vol C Tables 4.2.6.8 and 6.1.1.4'
H H 0.0000 0.0000 'International Tables Vol C Tables 4.2.6.8 and 6.1.1.4'
N N 0.0311 0.0180 'International Tables Vol C Tables 4.2.6.8 and 6.1.1.4'
O O 0.0492 0.0322 'International Tables Vol C Tables 4.2.6.8 and 6.1.1.4'
S S 0.3331 0.5567 'International Tables Vol C Tables 4.2.6.8 and 6.1.1.4'

loop_
_geom_angle_atom_site_label_1
_geom_angle_atom_site_label_2
_geom_angle_atom_site_label_3
_geom_angle
C9 S1 C11 104.50(9)
C9 N1 C12 125.09(15)
C9 N1 H1N1 114.4(17)
C12 N1 H1N1 120.4(17)
C2 C1 C6 118.92(15)
C2 C1 C7 117.55(14)
C6 C1 C7 123.47(15)
C3 C2 C1 120.98(17)
C3 C2 H2A 119.5
C1 C2 H2A 119.5
C4 C3 C2 119.76(19)
C4 C3 H3A 120.1
C2 C3 H3A 120.1
C3 C4 C5 120.06(17)
C3 C4 H4A 120.0
C5 C4 H4A 120.0
C4 C5 C6 120.69(18)
C4 C5 H5A 119.7
C6 C5 H5A 119.7
C5 C6 C1 119.58(17)
C5 C6 H6A 120.2
C1 C6 H6A 120.2
O1 C7 C8 122.07(15)
O1 C7 C1 117.75(15)
C8 C7 C1 120.17(13)
C9 C8 C10 118.88(15)
C9 C8 C7 121.80(14)
C10 C8 C7 118.79(14)
N1 C9 C8 120.54(16)
N1 C9 S1 115.44(13)
C8 C9 S1 123.98(12)
N2 C10 C8 178.1(2)
S1 C11 H11A 109.5
S1 C11 H11B 109.5
H11A C11 H11B 109.5
S1 C11 H11C 109.5
H11A C11 H11C 109.5
H11B C11 H11C 109.5
C13 C12 C17 120.98(16)
C13 C12 N1 119.33(16)
C17 C12 N1 119.67(15)
C12 C13 C14 119.40(18)
C12 C13 H13A 120.3
C14 C13 H13A 120.3
C15 C14 C13 120.27(18)
C15 C14 H14A 119.9
C13 C14 H14A 119.9
C14 C15 C16 119.79(17)
C14 C15 H15A 120.1
C16 C15 H15A 120.1
C15 C16 C17 120.44(18)
C15 C16 H16A 119.8
C17 C16 H16A 119.8
C12 C17 C16 119.11(17)
C12 C17 H17A 120.4
C16 C17 H17A 120.4

loop_
_geom_bond_atom_site_label_1
_geom_bond_atom_site_label_2
_geom_bond_distance
S1 C9 1.7549(17)
S1 C11 1.7983(17)
O1 C7 1.241(2)
N1 C9 1.326(2)
N1 C12 1.441(2)
N1 H1N1 0.91(3)
N2 C10 1.144(2)
C1 C2 1.389(2)
C1 C6 1.392(2)
C1 C7 1.494(2)
C2 C3 1.383(3)
C2 H2A 0.9300
C3 C4 1.371(3)
C3 H3A 0.9300
C4 C5 1.379(3)
C4 H4A 0.9300
C5 C6 1.388(3)
C5 H5A 0.9300
C6 H6A 0.9300
C7 C8 1.447(2)
C8 C9 1.412(2)
C8 C10 1.428(2)
C11 H11A 0.9600
C11 H11B 0.9600
C11 H11C 0.9600
C12 C13 1.367(3)
C12 C17 1.371(3)
C13 C14 1.385(3)
C13 H13A 0.9300
C14 C15 1.367(3)
C14 H14A 0.9300
C15 C16 1.373(3)
C15 H15A 0.9300
C16 C17 1.383(3)
C16 H16A 0.9300
C17 H17A 0.9300

loop_
_geom_hbond_atom_site_label_D
_geom_hbond_atom_site_label_H
_geom_hbond_atom_site_label_A
_geom_hbond_site_symmetry_A
_geom_hbond_distance_DH
_geom_hbond_distance_HA
_geom_hbond_distance_DA
_geom_hbond_angle_DHA
_geom_hbond_publ_flag
N1 H1N1 O1 1_555 0.91(3) 1.86(3) 2.610(2) 137(2) y
C11 H11B N2 1_555 0.96 2.60 3.372(2) 138 y
C17 H17A Cg1 3_665 0.93 2.91 3.690(2) 143 y

loop_
_geom_torsion_atom_site_label_1
_geom_torsion_atom_site_label_2
_geom_torsion_atom_site_label_3
_geom_torsion_atom_site_label_4
_geom_torsion
C6 C1 C2 C3 -0.8(2)
C7 C1 C2 C3 -178.16(16)
C1 C2 C3 C4 1.2(3)
C2 C3 C4 C5 -0.5(3)
C3 C4 C5 C6 -0.7(3)
C4 C5 C6 C1 1.0(3)
C2 C1 C6 C5 -0.3(2)
C7 C1 C6 C5 176.88(15)
C2 C1 C7 O1 39.4(2)
C6 C1 C7 O1 -137.81(18)
C2 C1 C7 C8 -139.89(16)
C6 C1 C7 C8 42.9(2)
O1 C7 C8 C9 8.1(3)
C1 C7 C8 C9 -172.59(14)
O1 C7 C8 C10 -163.40(17)
C1 C7 C8 C10 15.9(2)
C12 N1 C9 C8 173.11(16)
C12 N1 C9 S1 -9.1(2)
C10 C8 C9 N1 162.52(16)
C7 C8 C9 N1 -9.0(2)
C10 C8 C9 S1 -15.0(2)
C7 C8 C9 S1 173.43(12)
C11 S1 C9 N1 139.77(13)
C11 S1 C9 C8 -42.56(16)
C9 N1 C12 C13 -87.4(2)
C9 N1 C12 C17 94.4(2)
C17 C12 C13 C14 -1.2(3)
N1 C12 C13 C14 -179.41(19)
C12 C13 C14 C15 0.2(3)
C13 C14 C15 C16 0.2(3)
C14 C15 C16 C17 0.2(3)
C13 C12 C17 C16 1.6(3)
N1 C12 C17 C16 179.83(18)
C15 C16 C17 C12 -1.1(3)
